data_7047927
loop_
_publ_author_name
'Misawa-Suzuki, T.'
'Matsuya, K.'
'Watanabe, T.'
'Nagao, H.'

_publ_section_title
;
 Triply bridged dinuclear ruthenium complexes bearing
 alkylbis(2-pyridylmethyl)amine in the mixed-valence state of
 Ru(ii)--Ru(iii)
;
_journal_name_full 'Dalton Transactions'
_journal_paper_doi 10.1039/C8DT03507E
_journal_year 2018
_chemical_formula_moiety 'C31 H41 Br2 Cl F12 N6 O1.5 P2 Ru2'
_chemical_formula_sum 'C31 H41 Br2 Cl F12 N6 O1.5 P2 Ru2'
_chemical_formula_weight 1209.03
_space_group_crystal_system orthorhombic
_space_group_IT_number 59
_space_group_name_Hall '-P 2ab 2a'
_space_group_name_H-M_alt 'P m m n'
_symmetry_space_group_name_Hall '-P 2ab 2a'
_symmetry_space_group_name_H-M 'P m m n :2'
_atom_sites_solution_hydrogens geom
_atom_sites_solution_primary direct
_atom_sites_solution_secondary difmap
_audit_update_record
;
2018-08-28 deposited with the CCDC.
2018-10-23 downloaded from the CCDC.
;
_cell_angle_alpha 90.0000
_cell_angle_beta 90.0000
_cell_angle_gamma 90.0000
_cell_formula_units_Z 2
_cell_length_a 13.913(3)
_cell_length_b 15.805(4)
_cell_length_c 9.095(2)
_cell_measurement_reflns_used 5444
_cell_measurement_temperature 93
_cell_measurement_theta_max 27.48
_cell_measurement_theta_min 3.20
_cell_volume 1999.9(8)
_computing_cell_refinement CrystalClear
_computing_data_collection 'CrystalClear (Rigaku Corp., 2000)'
_computing_data_reduction CrystalClear
_computing_molecular_graphics 'CrystalStructure 4.3'
_computing_publication_material 'CrystalStructure 4.3 (Rigaku, 2018)'
_computing_structure_refinement 'SHELXL97 (Sheldrick, 2008)'
_computing_structure_solution 'SIR92 (Altomare, et al., 1994)'
_diffrn_ambient_temperature 93
_diffrn_detector_area_resol_mean 7.314
_diffrn_measured_fraction_theta_full 0.996
_diffrn_measured_fraction_theta_max 0.996
_diffrn_measurement_device_type 'Rigaku Mercury70'
_diffrn_measurement_method \w
_diffrn_radiation_type 'Mo K\a'
_diffrn_radiation_wavelength 0.71075
_diffrn_reflns_av_R_equivalents 0.0302
_diffrn_reflns_av_unetI/netI 0.0220
_diffrn_reflns_Laue_measured_fraction_full 0.996
_diffrn_reflns_Laue_measured_fraction_max 0.996
_diffrn_reflns_limit_h_max 13
_diffrn_reflns_limit_h_min -18
_diffrn_reflns_limit_k_max 20
_diffrn_reflns_limit_k_min -20
_diffrn_reflns_limit_l_max 11
_diffrn_reflns_limit_l_min -11
_diffrn_reflns_number 15087
_diffrn_reflns_point_group_measured_fraction_full 0.996
_diffrn_reflns_point_group_measured_fraction_max 0.996
_diffrn_reflns_theta_full 25.242
_diffrn_reflns_theta_max 27.483
_diffrn_reflns_theta_min 3.415
_exptl_absorpt_coefficient_mu 3.001
_exptl_absorpt_correction_T_max 0.914
_exptl_absorpt_correction_T_min 0.715
_exptl_absorpt_correction_type multi-scan
_exptl_absorpt_process_details 'REQAB (Rigaku, 1998)'
_exptl_crystal_colour green
_exptl_crystal_density_diffrn 2.008
_exptl_crystal_density_method 'not measured'
_exptl_crystal_description block
_exptl_crystal_F_000 1188.00
_exptl_crystal_size_max 0.070
_exptl_crystal_size_mid 0.070
_exptl_crystal_size_min 0.030
_refine_diff_density_max 0.86
_refine_diff_density_min -0.67
_refine_ls_extinction_method none
_refine_ls_goodness_of_fit_ref 1.093
_refine_ls_hydrogen_treatment mixed
_refine_ls_number_parameters 183
_refine_ls_number_reflns 2465
_refine_ls_number_restraints 0
_refine_ls_R_factor_all 0.0304
_refine_ls_R_factor_gt 0.0300
_refine_ls_shift/su_max 0.001
_refine_ls_structure_factor_coef Fsqd
_refine_ls_weighting_details 'w = 1/[\s^2^(Fo^2^)+(0.0264P)^2^+5.5777P] where P=(Fo^2^+2Fc^2^)/3'
_refine_ls_weighting_scheme calc
_refine_ls_wR_factor_gt 0.0700
_refine_ls_wR_factor_ref 0.0702
_reflns_Friedel_coverage 0.000
_reflns_number_gt 2448
_reflns_number_total 2465
_reflns_threshold_expression F^2^>2.0\s(F^2^)
_cod_data_source_file c8dt03507e2.cif
_cod_data_source_block Ru2ClBr2ebpma2-low
_cod_original_cell_volume 2000.0(8)
_cod_database_code 7047927

loop_
_space_group_symop_id
_space_group_symop_operation_xyz
1 +X,+Y,+Z
2 1/2-X,+Y,+Z
3 +X,1/2-Y,+Z
4 1/2-X,1/2-Y,+Z
5 -X,-Y,-Z
6 -1/2+X,-Y,-Z
7 -X,-1/2+Y,-Z
8 -1/2+X,-1/2+Y,-Z

loop_
_atom_site_label
_atom_site_type_symbol
_atom_site_fract_x
_atom_site_fract_y
_atom_site_fract_z
_atom_site_U_iso_or_equiv
_atom_site_adp_type
_atom_site_occupancy
_atom_site_site_symmetry_order
_atom_site_calc_flag
_atom_site_refinement_flags_posn
_atom_site_refinement_flags_adp
_atom_site_refinement_flags_occupancy
Ru1 Ru 0.35407(2) 0.250000 1.02968(3) 0.01131(9) Uani 1 2 d S T P
Br1 Br 0.250000 0.13315(2) 1.13112(4) 0.01653(10) Uani 1 2 d S T P
Cl1 Cl 0.250000 0.250000 0.81757(13) 0.0114(2) Uani 1 4 d S T P
P4 P 0.750000 0.01471(7) 1.44592(11) 0.0219(2) Uani 1 2 d S T P
F6 F 0.750000 -0.0138(2) 1.2779(3) 0.0447(8) Uani 1 2 d S T P
F7 F 0.6694(2) -0.05393(17) 1.4842(3) 0.0593(7) Uani 1 1 d . . .
F8 F 0.6683(2) 0.08146(17) 1.4107(3) 0.0584(7) Uani 1 1 d . . .
F10 F 0.750000 0.0439(2) 1.6139(3) 0.0373(7) Uani 1 2 d S T P
O1 O 0.750000 0.250000 1.2390(16) 0.061(3) Uani 0.5 4 d S T P
O2 O 0.750000 0.250000 0.9444(7) 0.0618(18) Uani 1 4 d S T P
N1 N 0.4515(3) 0.250000 1.2087(4) 0.0222(7) Uani 1 2 d S T P
N2 N 0.44599(15) 0.15956(13) 0.9502(2) 0.0151(4) Uani 1 1 d . . .
C1 C 0.4040(4) 0.250000 1.3578(5) 0.0356(11) Uani 1 2 d S T P
H1 H 0.362326 0.199447 1.365489 0.043 Uiso 1 1 calc R U .
H2 H 0.362326 0.300553 1.365490 0.043 Uiso 1 1 calc R U .
C2 C 0.4736(6) 0.250000 1.4855(6) 0.0482(16) Uani 1 2 d S T P
H3 H 0.513(3) 0.300(3) 1.492(4) 0.042(11) Uiso 1 1 d . . .
H4 H 0.436(5) 0.250000 1.578(9) 0.07(2) Uiso 1 2 d S . P
C3 C 0.5106(3) 0.1712(2) 1.1966(4) 0.0326(7) Uani 1 1 d . . .
H5 H 0.570(3) 0.182(3) 1.230(5) 0.047(12) Uiso 1 1 d . . .
H6 H 0.475(3) 0.126(3) 1.255(5) 0.048(12) Uiso 1 1 d . . .
C4 C 0.5194(2) 0.13952(17) 1.0418(3) 0.0226(6) Uani 1 1 d . . .
C5 C 0.5927(2) 0.0860(2) 0.9965(4) 0.0314(7) Uani 1 1 d . . .
H7 H 0.636(3) 0.072(2) 1.057(4) 0.031(10) Uiso 1 1 d . . .
C6 C 0.5896(2) 0.0512(2) 0.8581(4) 0.0341(8) Uani 1 1 d . . .
H8 H 0.637(3) 0.011(3) 0.820(5) 0.052(12) Uiso 1 1 d . . .
C7 C 0.5125(2) 0.06906(19) 0.7677(4) 0.0290(7) Uani 1 1 d . . .
H9 H 0.506(3) 0.045(3) 0.673(5) 0.042(11) Uiso 1 1 d . . .
C8 C 0.4419(2) 0.12383(16) 0.8163(3) 0.0198(5) Uani 1 1 d . . .
H10 H 0.388(3) 0.138(2) 0.760(4) 0.024(9) Uiso 1 1 d . . .
C9 C 0.750000 0.250000 0.8096(9) 0.0357(15) Uani 1 4 d S T P
C10 C 0.8408(4) 0.250000 0.7219(7) 0.0380(11) Uani 1 2 d S T P

loop_
_atom_site_aniso_label
_atom_site_aniso_U_11
_atom_site_aniso_U_22
_atom_site_aniso_U_33
_atom_site_aniso_U_23
_atom_site_aniso_U_13
_atom_site_aniso_U_12
Ru1 0.01193(14) 0.00791(14) 0.01407(15) 0.000 -0.00242(10) 0.000
Br1 0.01847(18) 0.01057(17) 0.02056(19) 0.00427(13) 0.000 0.000
Cl1 0.0093(5) 0.0110(5) 0.0139(5) 0.000 0.000 0.000
P4 0.0245(5) 0.0234(5) 0.0178(5) -0.0015(4) 0.000 0.000
F6 0.0577(19) 0.0534(19) 0.0230(13) -0.0108(13) 0.000 0.000
F7 0.0723(17) 0.0621(16) 0.0433(13) 0.0072(12) -0.0051(12) -0.0390(14)
F8 0.0669(16) 0.0683(17) 0.0401(12) 0.0065(12) -0.0039(12) 0.0405(14)
F10 0.0480(17) 0.0456(16) 0.0184(12) -0.0040(12) 0.000 0.000
O1 0.067(8) 0.045(7) 0.071(9) 0.000 0.000 0.000
O2 0.082(5) 0.054(4) 0.049(4) 0.000 0.000 0.000
N1 0.0315(18) 0.0126(14) 0.0226(16) 0.000 -0.0160(15) 0.000
N2 0.0116(10) 0.0098(9) 0.0239(11) 0.0037(8) -0.0006(8) -0.0011(8)
C1 0.055(3) 0.026(2) 0.026(2) 0.000 -0.016(2) 0.000
C2 0.084(5) 0.033(3) 0.028(3) 0.000 -0.032(3) 0.000
C3 0.0346(17) 0.0211(14) 0.0420(19) -0.0014(13) -0.0241(15) 0.0080(13)
C4 0.0155(12) 0.0148(12) 0.0375(16) 0.0060(11) -0.0060(12) -0.0002(10)
C5 0.0156(13) 0.0219(15) 0.057(2) 0.0141(15) -0.0009(14) 0.0049(11)
C6 0.0245(15) 0.0202(14) 0.057(2) 0.0132(15) 0.0171(15) 0.0095(12)
C7 0.0344(16) 0.0176(13) 0.0350(17) 0.0042(12) 0.0153(14) 0.0080(12)
C8 0.0227(14) 0.0138(12) 0.0230(13) 0.0002(10) 0.0054(11) 0.0035(10)
C9 0.041(4) 0.020(3) 0.047(4) 0.000 0.000 0.000
C10 0.027(2) 0.030(2) 0.057(3) 0.000 0.001(2) 0.000

loop_
_atom_type_symbol
_atom_type_description
_atom_type_scat_dispersion_real
_atom_type_scat_dispersion_imag
_atom_type_scat_source
C C 0.0033 0.0016
;
International Tables for Crystallography
(Vol. C, Tables 4.2.6.8 and 6.1.1.4)
;
H H 0.0000 0.0000
;
International Tables for Crystallography
(Vol. C, Table 6.1.1.4)
;
Br Br -0.2901 2.4595
;
International Tables for Crystallography
(Vol. C, Tables 4.2.6.8 and 6.1.1.4)
;
Cl Cl 0.1484 0.1585
;
International Tables for Crystallography
(Vol. C, Tables 4.2.6.8 and 6.1.1.4)
;
F F 0.0171 0.0103
;
International Tables for Crystallography
(Vol. C, Tables 4.2.6.8 and 6.1.1.4)
;
N N 0.0061 0.0033
;
International Tables for Crystallography
(Vol. C, Tables 4.2.6.8 and 6.1.1.4)
;
P P 0.1023 0.0942
;
International Tables for Crystallography
(Vol. C, Tables 4.2.6.8 and 6.1.1.4)
;
Ru Ru -1.2594 0.8363
;
International Tables for Crystallography
(Vol. C, Tables 4.2.6.8 and 6.1.1.4)
;
O O 0.0106 0.0060
;
International Tables for Crystallography
(Vol. C, Tables 4.2.6.8 and 6.1.1.4)
;

loop_
_geom_angle_atom_site_label_1
_geom_angle_atom_site_label_2
_geom_angle_atom_site_label_3
_geom_angle
_geom_angle_site_symmetry_1
_geom_angle_site_symmetry_3
N2 Ru1 N2 88.43(12) . 3
N2 Ru1 N1 82.63(10) . .
N2 Ru1 N1 82.63(10) 3 .
N2 Ru1 Cl1 95.31(7) . .
N2 Ru1 Cl1 95.31(7) 3 .
N1 Ru1 Cl1 177.11(11) . .
N2 Ru1 Br1 88.66(6) . .
N2 Ru1 Br1 176.43(6) 3 .
N1 Ru1 Br1 94.95(7) . .
Cl1 Ru1 Br1 87.013(19) . .
N2 Ru1 Br1 176.43(6) . 3
N2 Ru1 Br1 88.66(6) 3 3
N1 Ru1 Br1 94.95(7) . 3
Cl1 Ru1 Br1 87.013(19) . 3
Br1 Ru1 Br1 94.17(2) . 3
N2 Ru1 Ru1 128.61(6) . 2
N2 Ru1 Ru1 128.61(6) 3 2
N1 Ru1 Ru1 129.78(11) . 2
Cl1 Ru1 Ru1 53.11(2) . 2
Br1 Ru1 Ru1 54.953(11) . 2
Br1 Ru1 Ru1 54.954(11) 3 2
Ru1 Br1 Ru1 70.09(2) . 2
Ru1 Cl1 Ru1 73.78(4) . 2
F8 P4 F8 91.7(2) 2_655 .
F8 P4 F6 89.66(13) 2_655 .
F8 P4 F6 89.66(13) . .
F8 P4 F10 90.08(13) 2_655 .
F8 P4 F10 90.08(13) . .
F6 P4 F10 179.63(18) . .
F8 P4 F7 89.59(16) 2_655 2_655
F8 P4 F7 178.53(16) . 2_655
F6 P4 F7 90.98(13) . 2_655
F10 P4 F7 89.28(13) . 2_655
F8 P4 F7 178.53(16) 2_655 .
F8 P4 F7 89.60(16) . .
F6 P4 F7 90.98(14) . .
F10 P4 F7 89.28(13) . .
F7 P4 F7 89.1(2) 2_655 .
C3 N1 C3 112.7(4) . 3
C3 N1 C1 107.9(2) . .
C3 N1 C1 107.9(2) 3 .
C3 N1 Ru1 107.13(18) . .
C3 N1 Ru1 107.12(18) 3 .
C1 N1 Ru1 114.2(3) . .
C8 N2 C4 119.4(2) . .
C8 N2 Ru1 125.90(18) . .
C4 N2 Ru1 114.62(19) . .
N1 C1 C2 114.2(5) . .
N1 C1 H1 108.7 . .
C2 C1 H1 108.7 . .
N1 C1 H2 108.7 . .
C2 C1 H2 108.7 . .
H1 C1 H2 107.6 . .
C1 C2 H3 114(3) . .
C1 C2 H4 108(4) . .
H3 C2 H4 105(3) . .
C1 C2 H3 114(3) . 3
H3 C2 H3 109(5) . 3
H4 C2 H3 105(3) . 3
N1 C3 C4 113.1(3) . .
N1 C3 H5 109(3) . .
C4 C3 H5 108(3) . .
N1 C3 H6 106(2) . .
C4 C3 H6 107(2) . .
H5 C3 H6 114(4) . .
N2 C4 C5 120.9(3) . .
N2 C4 C3 115.9(3) . .
C5 C4 C3 122.9(3) . .
C6 C5 C4 119.5(3) . .
C6 C5 H7 121(3) . .
C4 C5 H7 119(3) . .
C5 C6 C7 119.3(3) . .
C5 C6 H8 124(3) . .
C7 C6 H8 117(3) . .
C6 C7 C8 119.3(3) . .
C6 C7 H9 122(3) . .
C8 C7 H9 118(3) . .
N2 C8 C7 121.6(3) . .
N2 C8 H10 116(2) . .
C7 C8 H10 123(2) . .
O2 C9 C10 122.3(3) . 2_655
O2 C9 C10 122.3(3) . .
C10 C9 C10 115.5(7) 2_655 .

loop_
_geom_bond_atom_site_label_1
_geom_bond_atom_site_label_2
_geom_bond_distance
_geom_bond_site_symmetry_2
Ru1 N2 2.050(2) .
Ru1 N2 2.050(2) 3
Ru1 N1 2.119(3) .
Ru1 Cl1 2.4121(10) .
Ru1 Br1 2.5216(5) .
Ru1 Br1 2.5216(5) 3
Ru1 Ru1 2.8961(9) 2
P4 F8 1.583(2) 2_655
P4 F8 1.583(2) .
P4 F6 1.593(3) .
P4 F10 1.596(3) .
P4 F7 1.598(2) 2_655
P4 F7 1.598(2) .
O2 C9 1.226(10) .
N1 C3 1.496(4) .
N1 C3 1.496(4) 3
N1 C1 1.508(6) .
N2 C8 1.344(4) .
N2 C4 1.356(3) .
C1 C2 1.512(7) .
C1 H1 0.9900 .
C1 H2 0.9900 .
C2 H3 0.96(4) .
C2 H4 0.99(8) .
C2 H3 0.96(4) 3
C3 C4 1.499(5) .
C3 H5 0.90(4) .
C3 H6 1.02(4) .
C4 C5 1.388(4) .
C5 C6 1.374(5) .
C5 H7 0.84(4) .
C6 C7 1.381(5) .
C6 H8 0.98(4) .
C7 C8 1.382(4) .
C7 H9 0.94(4) .
C8 H10 0.94(4) .
C9 C10 1.494(7) 2_655
C9 C10 1.494(7) .

loop_
_geom_torsion_atom_site_label_1
_geom_torsion_atom_site_label_2
_geom_torsion_atom_site_label_3
_geom_torsion_atom_site_label_4
_geom_torsion
_geom_torsion_site_symmetry_1
C3 N1 C1 C2 61.0(2) .
C3 N1 C1 C2 -61.0(2) 3
Ru1 N1 C1 C2 180.000(1) .
C3 N1 C3 C4 -90.8(3) 3
C1 N1 C3 C4 150.2(3) .
Ru1 N1 C3 C4 26.8(3) .
C8 N2 C4 C5 3.2(4) .
Ru1 N2 C4 C5 -173.2(2) .
C8 N2 C4 C3 -170.8(3) .
Ru1 N2 C4 C3 12.9(3) .
N1 C3 C4 N2 -27.4(4) .
N1 C3 C4 C5 158.7(3) .
N2 C4 C5 C6 -1.6(4) .
C3 C4 C5 C6 171.9(3) .
C4 C5 C6 C7 -1.1(5) .
C5 C6 C7 C8 2.2(5) .
C4 N2 C8 C7 -2.1(4) .
Ru1 N2 C8 C7 173.9(2) .
C6 C7 C8 N2 -0.7(4) .
